data_4111133
loop_
_publ_author_name
'Sara R. Halper'
'Loi Do'
'Jay R. Stork'
'Seth M. Cohen'

_publ_section_title
;
 Topological Control in Heterometallic Metal-Organic Frameworks by Anion
 Templating and Metalloligand Design
;
_journal_name_full 'Journal of the American Chemical Society'
_journal_page_first 15255
_journal_page_last 15268
_journal_paper_doi 10.1021/ja0645483
_journal_volume 128
_journal_year 2006
_chemical_formula_moiety 'C54 H36 Fe N9'
_chemical_formula_sum 'C54 H36 Fe N9'
_chemical_formula_weight 866.77
_chemical_name_common Fe(quindpm)~3~
_chemical_name_systematic
; 
 ? 
;
_space_group_IT_number 148
_symmetry_cell_setting rhombohedral
_symmetry_space_group_name_Hall '-R 3'
_symmetry_space_group_name_H-M 'R -3 :H'
_atom_sites_solution_hydrogens geom
_atom_sites_solution_primary direct
_atom_sites_solution_secondary difmap
_audit_creation_method SHELXL-97
_cell_angle_alpha 90.00
_cell_angle_beta 90.00
_cell_angle_gamma 120.00
_cell_formula_units_Z 6
_cell_length_a 25.335(8)
_cell_length_b 25.335(8)
_cell_length_c 14.613(9)
_cell_measurement_reflns_used 955
_cell_measurement_temperature 100(2)
_cell_measurement_theta_max 26.5
_cell_measurement_theta_min 2.78
_cell_volume 8123(6)
_computing_cell_refinement SMART
_computing_data_collection 'SMART 5.054 (Bruker, 2003)'
_computing_data_reduction 'SAINT 6.45A (Bruker, 2003)'
_computing_molecular_graphics 'SHELXTL 5.1 (Sheldrick, 1994)'
_computing_publication_material SHELXL97
_computing_structure_refinement 'SHELXL97 (Sheldrick, 1997)'
_computing_structure_solution 'SHELXS97 (Sheldrick, 1990)'
_diffrn_ambient_temperature 100(2)
_diffrn_detector_area_resol_mean 8.3
_diffrn_measured_fraction_theta_full 0.999
_diffrn_measured_fraction_theta_max 0.999
_diffrn_measurement_device_type 'Bruker APEX'
_diffrn_measurement_method \w
_diffrn_radiation_monochromator graphite
_diffrn_radiation_source 'fine-focus sealed tube'
_diffrn_radiation_type MoK\a
_diffrn_radiation_wavelength 0.71073
_diffrn_reflns_av_R_equivalents 0.0371
_diffrn_reflns_av_sigmaI/netI 0.0251
_diffrn_reflns_limit_h_max 15
_diffrn_reflns_limit_h_min -31
_diffrn_reflns_limit_k_max 31
_diffrn_reflns_limit_k_min -31
_diffrn_reflns_limit_l_max 18
_diffrn_reflns_limit_l_min -18
_diffrn_reflns_number 23026
_diffrn_reflns_theta_full 26.37
_diffrn_reflns_theta_max 26.37
_diffrn_reflns_theta_min 1.61
_diffrn_standards_number 0
_exptl_absorpt_coefficient_mu 0.318
_exptl_absorpt_correction_T_max 0.98066
_exptl_absorpt_correction_T_min 0.86740
_exptl_absorpt_correction_type multi-scan
_exptl_absorpt_process_details 'SADABS 2.10 (Sheldrick, 2004)'
_exptl_crystal_colour red-green
_exptl_crystal_density_diffrn 1.063
_exptl_crystal_description plate
_exptl_crystal_F_000 2694
_exptl_crystal_size_max 0.55
_exptl_crystal_size_mid 0.54
_exptl_crystal_size_min 0.08
_platon_squeeze_details
;
;
_refine_diff_density_max 1.106
_refine_diff_density_min -0.472
_refine_diff_density_rms 0.094
_refine_ls_extinction_method none
_refine_ls_goodness_of_fit_ref 1.136
_refine_ls_hydrogen_treatment constr
_refine_ls_matrix_type full
_refine_ls_number_parameters 193
_refine_ls_number_reflns 3697
_refine_ls_number_restraints 0
_refine_ls_restrained_S_all 1.136
_refine_ls_R_factor_all 0.0872
_refine_ls_R_factor_gt 0.0759
_refine_ls_shift/su_max 0.001
_refine_ls_shift/su_mean 0.000
_refine_ls_structure_factor_coef Fsqd
_refine_ls_weighting_details 'calc w=1/[\s^2^(Fo^2^)+(0.1706P)^2^+7.5858P] where P=(Fo^2^+2Fc^2^)/3'
_refine_ls_weighting_scheme calc
_refine_ls_wR_factor_gt 0.2468
_refine_ls_wR_factor_ref 0.2563
_reflns_number_gt 2906
_reflns_number_total 3697
_reflns_threshold_expression I>2\s(I)
_cod_data_source_file ja0645483rom20060627_113302_09.cif
_cod_data_source_block Fe(quindpm)~3~
_cod_original_sg_symbol_H-M 'R -3'
_cod_database_code 4111133

loop_
_symmetry_equiv_pos_as_xyz
'x, y, z'
'-y, x-y, z'
'-x+y, -x, z'
'x+2/3, y+1/3, z+1/3'
'-y+2/3, x-y+1/3, z+1/3'
'-x+y+2/3, -x+1/3, z+1/3'
'x+1/3, y+2/3, z+2/3'
'-y+1/3, x-y+2/3, z+2/3'
'-x+y+1/3, -x+2/3, z+2/3'
'-x, -y, -z'
'y, -x+y, -z'
'x-y, x, -z'
'-x+2/3, -y+1/3, -z+1/3'
'y+2/3, -x+y+1/3, -z+1/3'
'x-y+2/3, x+1/3, -z+1/3'
'-x+1/3, -y+2/3, -z+2/3'
'y+1/3, -x+y+2/3, -z+2/3'
'x-y+1/3, x+2/3, -z+2/3'

loop_
_atom_site_label
_atom_site_type_symbol
_atom_site_fract_x
_atom_site_fract_y
_atom_site_fract_z
_atom_site_U_iso_or_equiv
_atom_site_adp_type
_atom_site_occupancy
_atom_site_symmetry_multiplicity
_atom_site_calc_flag
_atom_site_refinement_flags
Fe1 Fe 1.0000 0.0000 0.25348(4) 0.0320(3) Uani 1 3 d S
C1 C 0.90405(13) -0.05477(14) 0.3953(2) 0.0412(7) Uani 1 1 d .
H1 H 0.9193 -0.0799 0.4169 0.049 Uiso 1 1 calc R
C2 C 0.85117(14) -0.05627(15) 0.4297(2) 0.0465(8) Uani 1 1 d .
H2 H 0.8252 -0.0818 0.4770 0.056 Uiso 1 1 calc R
C3 C 0.84485(15) -0.01354(16) 0.3812(2) 0.0473(8) Uani 1 1 d .
H3 H 0.8135 -0.0038 0.3886 0.057 Uiso 1 1 calc R
C4 C 0.89376(13) 0.01347(14) 0.3177(2) 0.0405(7) Uani 1 1 d .
C5 C 0.90542(14) 0.05852(15) 0.2533(2) 0.0437(7) Uani 1 1 d .
C6 C 0.95158(14) 0.08140(14) 0.1884(2) 0.0407(7) Uani 1 1 d .
C7 C 0.96545(16) 0.12790(15) 0.1229(2) 0.0472(8) Uani 1 1 d .
H7 H 0.9444 0.1497 0.1146 0.057 Uiso 1 1 calc R
C8 C 1.01451(15) 0.13539(14) 0.0744(2) 0.0426(7) Uani 1 1 d .
H8 H 1.0343 0.1634 0.0259 0.051 Uiso 1 1 calc R
C9 C 1.03051(13) 0.09336(13) 0.1103(2) 0.0384(7) Uani 1 1 d .
H9 H 1.0635 0.0890 0.0888 0.046 Uiso 1 1 calc R
C10 C 0.86229(18) 0.08337(18) 0.2530(2) 0.0554(9) Uani 1 1 d .
C11 C 0.81123(19) 0.0582(2) 0.1999(3) 0.0628(10) Uani 1 1 d .
C12 C 0.7964(3) 0.0111(3) 0.1426(4) 0.1035(18) Uani 1 1 d .
H12 H 0.8214 -0.0070 0.1403 0.124 Uiso 1 1 calc R
C13 C 0.7457(4) -0.0114(5) 0.0874(6) 0.149(3) Uani 1 1 d .
H13 H 0.7366 -0.0437 0.0459 0.179 Uiso 1 1 calc R
C14 C 0.7073(4) 0.0139(5) 0.0929(7) 0.154(3) Uani 1 1 d .
H14 H 0.6714 -0.0023 0.0566 0.185 Uiso 1 1 calc R
C15 C 0.7222(4) 0.0632(5) 0.1525(6) 0.131(3) Uani 1 1 d .
H15 H 0.6975 0.0817 0.1552 0.157 Uiso 1 1 calc R
C16 C 0.7715(2) 0.0833(3) 0.2047(4) 0.0865(15) Uani 1 1 d .
C17 C 0.8324(4) 0.1542(3) 0.3074(4) 0.104(2) Uani 1 1 d .
H17 H 0.8406 0.1882 0.3447 0.125 Uiso 1 1 calc R
C18 C 0.8750(2) 0.1334(2) 0.3101(3) 0.0798(14) Uani 1 1 d .
H18 H 0.9101 0.1521 0.3481 0.096 Uiso 1 1 calc R
N1 N 0.92996(11) -0.01350(11) 0.32838(17) 0.0367(6) Uani 1 1 d .
N2 N 0.99317(11) 0.06064(11) 0.17801(17) 0.0354(5) Uani 1 1 d .
N3 N 0.7829(3) 0.1306(3) 0.2583(4) 0.1061(18) Uani 1 1 d .

loop_
_atom_site_aniso_label
_atom_site_aniso_U_11
_atom_site_aniso_U_22
_atom_site_aniso_U_33
_atom_site_aniso_U_23
_atom_site_aniso_U_13
_atom_site_aniso_U_12
Fe1 0.0267(3) 0.0267(3) 0.0426(5) 0.000 0.000 0.01335(16)
C1 0.0339(15) 0.0384(16) 0.0491(17) 0.0037(13) 0.0013(12) 0.0165(13)
C2 0.0352(15) 0.0491(18) 0.0495(18) 0.0053(14) 0.0051(13) 0.0168(14)
C3 0.0396(16) 0.055(2) 0.0518(18) -0.0017(15) 0.0035(14) 0.0267(15)
C4 0.0334(15) 0.0408(16) 0.0515(17) -0.0017(13) 0.0013(12) 0.0218(13)
C5 0.0419(16) 0.0456(17) 0.0526(18) -0.0022(13) 0.0012(13) 0.0286(14)
C6 0.0405(16) 0.0359(15) 0.0511(17) -0.0009(13) 0.0007(13) 0.0232(13)
C7 0.057(2) 0.0390(17) 0.0575(19) 0.0045(14) 0.0043(15) 0.0333(16)
C8 0.0433(16) 0.0348(15) 0.0517(18) 0.0061(13) 0.0031(13) 0.0211(13)
C9 0.0343(14) 0.0325(14) 0.0471(16) -0.0004(12) -0.0008(12) 0.0157(12)
C10 0.063(2) 0.066(2) 0.061(2) 0.0125(17) 0.0146(17) 0.051(2)
C11 0.060(2) 0.080(3) 0.070(2) 0.010(2) 0.0080(19) 0.051(2)
C12 0.080(4) 0.126(5) 0.124(5) -0.011(4) -0.017(3) 0.066(4)
C13 0.125(6) 0.189(8) 0.162(7) -0.046(6) -0.042(5) 0.099(6)
C14 0.117(6) 0.215(10) 0.167(8) -0.039(7) -0.045(5) 0.111(7)
C15 0.118(6) 0.174(8) 0.141(6) 0.008(6) -0.003(5) 0.103(6)
C16 0.070(3) 0.125(4) 0.094(3) 0.021(3) 0.008(3) 0.072(3)
C17 0.150(6) 0.120(5) 0.110(4) 0.013(4) 0.034(4) 0.118(5)
C18 0.106(4) 0.078(3) 0.095(3) 0.009(2) 0.028(3) 0.075(3)
N1 0.0303(12) 0.0349(13) 0.0449(13) -0.0004(10) -0.0005(10) 0.0163(10)
N2 0.0300(12) 0.0299(12) 0.0457(13) -0.0033(10) -0.0002(10) 0.0146(10)
N3 0.132(4) 0.147(5) 0.110(3) 0.029(3) 0.038(3) 0.123(4)

loop_
_atom_type_symbol
_atom_type_description
_atom_type_scat_dispersion_real
_atom_type_scat_dispersion_imag
_atom_type_scat_source
C C 0.0033 0.0016 'International Tables Vol C Tables 4.2.6.8 and 6.1.1.4'
H H 0.0000 0.0000 'International Tables Vol C Tables 4.2.6.8 and 6.1.1.4'
N N 0.0061 0.0033 'International Tables Vol C Tables 4.2.6.8 and 6.1.1.4'
Fe Fe 0.3463 0.8444 'International Tables Vol C Tables 4.2.6.8 and 6.1.1.4'

loop_
_geom_angle_atom_site_label_1
_geom_angle_atom_site_label_2
_geom_angle_atom_site_label_3
_geom_angle
_geom_angle_site_symmetry_1
_geom_angle_site_symmetry_3
N1 Fe1 N1 91.95(10) 3_765 .
N1 Fe1 N1 91.95(10) 3_765 2_645
N1 Fe1 N1 91.96(10) . 2_645
N1 Fe1 N2 91.37(10) 3_765 3_765
N1 Fe1 N2 175.69(9) . 3_765
N1 Fe1 N2 85.18(10) 2_645 3_765
N1 Fe1 N2 85.19(10) 3_765 .
N1 Fe1 N2 91.37(10) . .
N1 Fe1 N2 175.69(9) 2_645 .
N2 Fe1 N2 91.65(10) 3_765 .
N1 Fe1 N2 175.69(9) 3_765 2_645
N1 Fe1 N2 85.18(10) . 2_645
N1 Fe1 N2 91.36(10) 2_645 2_645
N2 Fe1 N2 91.65(10) 3_765 2_645
N2 Fe1 N2 91.65(10) . 2_645
N1 C1 C2 111.6(3) . .
N1 C1 H1 124.2 . .
C2 C1 H1 124.2 . .
C3 C2 C1 106.2(3) . .
C3 C2 H2 126.9 . .
C1 C2 H2 126.9 . .
C2 C3 C4 107.5(3) . .
C2 C3 H3 126.2 . .
C4 C3 H3 126.2 . .
C5 C4 N1 123.6(3) . .
C5 C4 C3 127.8(3) . .
N1 C4 C3 108.6(3) . .
C6 C5 C4 126.4(3) . .
C6 C5 C10 117.3(3) . .
C4 C5 C10 116.3(3) . .
C5 C6 N2 123.5(3) . .
C5 C6 C7 127.9(3) . .
N2 C6 C7 108.6(3) . .
C8 C7 C6 107.3(3) . .
C8 C7 H7 126.4 . .
C6 C7 H7 126.4 . .
C7 C8 C9 106.7(3) . .
C7 C8 H8 126.6 . .
C9 C8 H8 126.6 . .
N2 C9 C8 111.2(3) . .
N2 C9 H9 124.4 . .
C8 C9 H9 124.4 . .
C11 C10 C18 119.4(4) . .
C11 C10 C5 121.5(3) . .
C18 C10 C5 119.0(4) . .
C12 C11 C10 123.1(4) . .
C12 C11 C16 118.4(5) . .
C10 C11 C16 118.5(4) . .
C11 C12 C13 121.3(6) . .
C11 C12 H12 119.3 . .
C13 C12 H12 119.3 . .
C12 C13 C14 119.5(8) . .
C12 C13 H13 120.3 . .
C14 C13 H13 120.3 . .
C13 C14 C15 119.9(7) . .
C13 C14 H14 120.1 . .
C15 C14 H14 120.1 . .
C16 C15 C14 118.5(7) . .
C16 C15 H15 120.8 . .
C14 C15 H15 120.8 . .
C15 C16 N3 114.7(6) . .
C15 C16 C11 122.4(6) . .
N3 C16 C11 122.8(5) . .
N3 C17 C18 125.6(6) . .
N3 C17 H17 117.2 . .
C18 C17 H17 117.2 . .
C10 C18 C17 116.3(5) . .
C10 C18 H18 121.9 . .
C17 C18 H18 121.9 . .
C1 N1 C4 106.1(2) . .
C1 N1 Fe1 126.2(2) . .
C4 N1 Fe1 127.5(2) . .
C9 N2 C6 106.2(2) . .
C9 N2 Fe1 126.1(2) . .
C6 N2 Fe1 127.5(2) . .
C17 N3 C16 117.4(4) . .

loop_
_geom_bond_atom_site_label_1
_geom_bond_atom_site_label_2
_geom_bond_distance
_geom_bond_site_symmetry_2
Fe1 N1 1.964(2) 3_765
Fe1 N1 1.964(2) .
Fe1 N1 1.964(2) 2_645
Fe1 N2 1.968(2) 3_765
Fe1 N2 1.968(2) .
Fe1 N2 1.968(2) 2_645
C1 N1 1.339(4) .
C1 C2 1.414(4) .
C1 H1 0.9500 .
C2 C3 1.369(5) .
C2 H2 0.9500 .
C3 C4 1.420(4) .
C3 H3 0.9500 .
C4 C5 1.392(4) .
C4 N1 1.400(4) .
C5 C6 1.388(4) .
C5 C10 1.509(4) .
C6 N2 1.402(4) .
C6 C7 1.419(4) .
C7 C8 1.359(5) .
C7 H7 0.9500 .
C8 C9 1.415(4) .
C8 H8 0.9500 .
C9 N2 1.333(4) .
C9 H9 0.9500 .
C10 C11 1.363(6) .
C10 C18 1.414(6) .
C11 C12 1.350(7) .
C11 C16 1.434(6) .
C12 C13 1.376(9) .
C12 H12 0.9500 .
C13 C14 1.410(11) .
C13 H13 0.9500 .
C14 C15 1.411(11) .
C14 H14 0.9500 .
C15 C16 1.330(9) .
C15 H15 0.9500 .
C16 N3 1.337(8) .
C17 N3 1.303(8) .
C17 C18 1.418(6) .
C17 H17 0.9500 .
C18 H18 0.9500 .

loop_
_geom_torsion_atom_site_label_1
_geom_torsion_atom_site_label_2
_geom_torsion_atom_site_label_3
_geom_torsion_atom_site_label_4
_geom_torsion
_geom_torsion_site_symmetry_1
N1 C1 C2 C3 -0.1(4) .
C1 C2 C3 C4 0.1(4) .
C2 C3 C4 C5 179.0(3) .
C2 C3 C4 N1 0.0(4) .
N1 C4 C5 C6 3.1(5) .
C3 C4 C5 C6 -175.8(3) .
N1 C4 C5 C10 -178.7(3) .
C3 C4 C5 C10 2.4(5) .
C4 C5 C6 N2 1.1(5) .
C10 C5 C6 N2 -177.1(3) .
C4 C5 C6 C7 -178.8(3) .
C10 C5 C6 C7 3.0(5) .
C5 C6 C7 C8 179.6(3) .
N2 C6 C7 C8 -0.4(4) .
C6 C7 C8 C9 0.1(4) .
C7 C8 C9 N2 0.2(4) .
C6 C5 C10 C11 87.8(4) .
C4 C5 C10 C11 -90.6(4) .
C6 C5 C10 C18 -93.0(4) .
C4 C5 C10 C18 88.6(4) .
C18 C10 C11 C12 179.0(5) .
C5 C10 C11 C12 -1.8(7) .
C18 C10 C11 C16 -0.7(6) .
C5 C10 C11 C16 178.4(4) .
C10 C11 C12 C13 -177.4(6) .
C16 C11 C12 C13 2.4(10) .
C11 C12 C13 C14 -2.2(14) .
C12 C13 C14 C15 2.1(16) .
C13 C14 C15 C16 -2.3(15) .
C14 C15 C16 N3 179.1(7) .
C14 C15 C16 C11 2.6(12) .
C12 C11 C16 C15 -2.7(9) .
C10 C11 C16 C15 177.1(6) .
C12 C11 C16 N3 -178.9(5) .
C10 C11 C16 N3 0.9(7) .
C11 C10 C18 C17 -0.1(6) .
C5 C10 C18 C17 -179.3(4) .
N3 C17 C18 C10 1.0(9) .
C2 C1 N1 C4 0.1(4) .
C2 C1 N1 Fe1 -174.6(2) .
C5 C4 N1 C1 -179.2(3) .
C3 C4 N1 C1 -0.1(3) .
C5 C4 N1 Fe1 -4.5(4) .
C3 C4 N1 Fe1 174.6(2) .
N1 Fe1 N1 C1 -99.3(2) 3_765
N1 Fe1 N1 C1 -7.2(3) 2_645
N2 Fe1 N1 C1 41.1(13) 3_765
N2 Fe1 N1 C1 175.5(3) .
N2 Fe1 N1 C1 84.0(2) 2_645
N1 Fe1 N1 C4 87.1(3) 3_765
N1 Fe1 N1 C4 179.2(2) 2_645
N2 Fe1 N1 C4 -132.5(11) 3_765
N2 Fe1 N1 C4 1.9(2) .
N2 Fe1 N1 C4 -89.6(3) 2_645
C8 C9 N2 C6 -0.5(3) .
C8 C9 N2 Fe1 -176.2(2) .
C5 C6 N2 C9 -179.4(3) .
C7 C6 N2 C9 0.5(3) .
C5 C6 N2 Fe1 -3.7(4) .
C7 C6 N2 Fe1 176.2(2) .
N1 Fe1 N2 C9 85.1(2) 3_765
N1 Fe1 N2 C9 176.9(2) .
N1 Fe1 N2 C9 36.5(13) 2_645
N2 Fe1 N2 C9 -6.1(2) 3_765
N2 Fe1 N2 C9 -97.83(19) 2_645
N1 Fe1 N2 C6 -89.8(3) 3_765
N1 Fe1 N2 C6 2.0(2) .
N1 Fe1 N2 C6 -138.4(11) 2_645
N2 Fe1 N2 C6 179.0(2) 3_765
N2 Fe1 N2 C6 87.3(3) 2_645
C18 C17 N3 C16 -1.0(9) .
C15 C16 N3 C17 -176.5(6) .
C11 C16 N3 C17 0.0(8) .

loop_
_platon_squeeze_void_nr
_platon_squeeze_void_average_x
_platon_squeeze_void_average_y
_platon_squeeze_void_average_z
_platon_squeeze_void_volume
_platon_squeeze_void_count_electrons
1 0.002 0.396 -0.001 2597.6 544.7
